data_4305468
loop_
_publ_author_name
'Angel B. Rivas'
'Jos\'e M. Gasc\'on'
'Fernando J. Lahoz'
'Ana I. Balana'
'Alvaro J. Pardey'
'Luis A. Oro'
'Jes\'us J. P\'erez-Torrente'

_publ_contact_author_address
;
  Dr. Fernando J. Lahoz
  Departamento de Qu\'imica Inorg\'anica - I.C.M.A.
  Facultad de Ciencias
  Universidad de Zaragoza - C.S.I.C.
  50009 Zaragoza, Spain
;
_publ_contact_author_email lahoz@unizar.es
_publ_contact_author_fax '+34 976 761187'
_publ_contact_author_name 'Dr. Fernando J. Lahoz'
_publ_contact_author_phone '+34 976 761147'
_publ_section_title
;
Synthesis, Structural Characterization, and Ligand Replacement Reactions
of gem-Dithiolato-Bridged Rhodium and Iridium Complexes
;
_journal_name_full 'Inorganic Chemistry'
_journal_page_first 6090
_journal_page_last 6104
_journal_paper_doi 10.1021/ic800464p
_journal_volume 47
_journal_year 2008
_chemical_formula_moiety 'C31 H38 Rh2 S2'
_chemical_formula_sum 'C31 H38 Rh2 S2'
_chemical_formula_weight 680.55
_chemical_name_systematic
; 
 ? 
;
_space_group_IT_number 14
_symmetry_cell_setting monoclinic
_symmetry_space_group_name_Hall '-P 2yn'
_symmetry_space_group_name_H-M 'P 1 21/n 1'
_atom_sites_solution_hydrogens geom
_atom_sites_solution_primary direct
_atom_sites_solution_secondary difmap
_audit_creation_method SHELXL-97
_cell_angle_alpha 90.00
_cell_angle_beta 97.660(2)
_cell_angle_gamma 90.00
_cell_formula_units_Z 4
_cell_length_a 6.3798(5)
_cell_length_b 20.1991(16)
_cell_length_c 21.1670(17)
_cell_measurement_reflns_used 3185
_cell_measurement_temperature 173(2)
_cell_measurement_theta_max 14.67
_cell_measurement_theta_min 2.24
_cell_volume 2703.4(4)
_computing_cell_refinement 'SAINT+ v. 6.01 (Bruker AXS, 2000)'
_computing_data_collection 'SMART v. 5.611 (Bruker AXS, 2000)'
_computing_data_reduction 'SAINT+ v. 6.01 (Bruker AXS, 2000)'
_computing_molecular_graphics 'XP program, SHELXTL v6.12, Bruker2001'
_computing_publication_material 'XCIF program, SHELXTL v6.12, BrukerAXS'
_computing_structure_refinement 'SHELXL-97 (Sheldrick, 1997)'
_computing_structure_solution 'SHELXS-97 (Sheldrick, 1990)'
_diffrn_ambient_temperature 173(2)
_diffrn_detector_area_resol_mean 8.26
_diffrn_measured_fraction_theta_full 0.981
_diffrn_measured_fraction_theta_max 0.913
_diffrn_measurement_device_type 'Bruker SMART APEX CCD system'
_diffrn_measurement_method '\w rotations with narrow frames'
_diffrn_radiation_monochromator graphite
_diffrn_radiation_source 'fine-focus sealed tube'
_diffrn_radiation_type MoK\a
_diffrn_radiation_wavelength 0.71073
_diffrn_reflns_av_R_equivalents 0.1029
_diffrn_reflns_av_sigmaI/netI 0.0971
_diffrn_reflns_limit_h_max 8
_diffrn_reflns_limit_h_min -8
_diffrn_reflns_limit_k_max 25
_diffrn_reflns_limit_k_min -25
_diffrn_reflns_limit_l_max 12
_diffrn_reflns_limit_l_min -27
_diffrn_reflns_number 17795
_diffrn_reflns_theta_full 27.50
_diffrn_reflns_theta_max 28.61
_diffrn_reflns_theta_min 1.40
_diffrn_standards_decay_% 'no decay'
_exptl_absorpt_coefficient_mu 1.394
_exptl_absorpt_correction_T_max 0.9185
_exptl_absorpt_correction_T_min 0.7874
_exptl_absorpt_correction_type multi-scan
_exptl_absorpt_process_details
; 
 SADABS: Area-Detector Absorption Correction. (1996)  Bruker-AXS 
 within SAINT+ package, v. 6.01.       
;
_exptl_crystal_colour red
_exptl_crystal_density_diffrn 1.672
_exptl_crystal_density_method 'not measured'
_exptl_crystal_description prismatic
_exptl_crystal_F_000 1384
_exptl_crystal_size_max 0.17
_exptl_crystal_size_mid 0.09
_exptl_crystal_size_min 0.06
_refine_diff_density_max 0.841
_refine_diff_density_min -1.156
_refine_diff_density_rms 0.194
_refine_ls_extinction_method none
_refine_ls_goodness_of_fit_ref 0.927
_refine_ls_hydrogen_treatment constr
_refine_ls_matrix_type full
_refine_ls_number_parameters 324
_refine_ls_number_reflns 6347
_refine_ls_number_restraints 0
_refine_ls_restrained_S_all 0.927
_refine_ls_R_factor_all 0.0694
_refine_ls_R_factor_gt 0.0487
_refine_ls_shift/su_max 0.001
_refine_ls_shift/su_mean 0.000
_refine_ls_structure_factor_coef Fsqd
_refine_ls_weighting_details 'calc w=1/[\s^2^(Fo^2^)+(0.0341P)^2^+0.0000P] where P=(Fo^2^+2Fc^2^)/3'
_refine_ls_weighting_scheme calc
_refine_ls_wR_factor_gt 0.0940
_refine_ls_wR_factor_ref 0.1005
_reflns_number_gt 4572
_reflns_number_total 6347
_reflns_threshold_expression >2sigma(I)
_cod_data_source_file ic800464p-file002_1.cif
_cod_data_source_block compound_1
_cod_database_code 4305468

loop_
_symmetry_equiv_pos_as_xyz
'x, y, z'
'-x+1/2, y+1/2, -z+1/2'
'-x, -y, -z'
'x-1/2, -y-1/2, z-1/2'

loop_
_atom_site_label
_atom_site_type_symbol
_atom_site_fract_x
_atom_site_fract_y
_atom_site_fract_z
_atom_site_U_iso_or_equiv
_atom_site_adp_type
_atom_site_occupancy
_atom_site_symmetry_multiplicity
_atom_site_calc_flag
_atom_site_refinement_flags
_atom_site_disorder_assembly
_atom_site_disorder_group
Rh1 Rh 0.51469(5) 0.826429(17) 0.258542(17) 0.02451(10) Uani 1 1 d . . .
Rh2 Rh 0.48747(5) 0.762763(17) 0.137334(16) 0.02332(10) Uani 1 1 d . . .
S1 S 0.37645(17) 0.71825(5) 0.23128(5) 0.0250(2) Uani 1 1 d . . .
S2 S 0.78159(17) 0.76039(5) 0.21814(5) 0.0243(2) Uani 1 1 d . . .
C1 C 0.7096(8) 0.9006(2) 0.3087(2) 0.0373(12) Uani 1 1 d . . .
H1 H 0.8317 0.8772 0.3203 0.061(18) Uiso 1 1 d R . .
C2 C 0.6303(7) 0.9251(2) 0.2496(2) 0.0337(12) Uani 1 1 d . . .
H2 H 0.7346 0.9230 0.2127 0.034(13) Uiso 1 1 d R . .
C3 C 0.4499(9) 0.9745(3) 0.2400(3) 0.0553(16) Uani 1 1 d . . .
H3B H 0.4669 1.0058 0.2763 0.066 Uiso 1 1 calc R . .
H3A H 0.4623 1.0003 0.2009 0.066 Uiso 1 1 calc R . .
C4 C 0.2349(8) 0.9461(2) 0.2344(3) 0.0425(13) Uani 1 1 d . . .
H4A H 0.1746 0.9455 0.1888 0.051 Uiso 1 1 calc R . .
H4B H 0.1452 0.9756 0.2569 0.051 Uiso 1 1 calc R . .
C5 C 0.2241(7) 0.8772(2) 0.2608(2) 0.0316(11) Uani 1 1 d . . .
H5 H 0.1520 0.8429 0.2381 0.061(18) Uiso 1 1 d R . .
C6 C 0.3013(8) 0.8585(3) 0.3219(3) 0.0415(13) Uani 1 1 d . . .
H6 H 0.2881 0.8159 0.3429 0.049(15) Uiso 1 1 d R . .
C7 C 0.4042(10) 0.9068(3) 0.3719(3) 0.0616(18) Uani 1 1 d . . .
H7A H 0.3302 0.9499 0.3657 0.074 Uiso 1 1 calc R . .
H7B H 0.3833 0.8901 0.4146 0.074 Uiso 1 1 calc R . .
C8 C 0.6357(11) 0.9183(3) 0.3710(3) 0.0588(17) Uani 1 1 d . . .
H8B H 0.7162 0.8917 0.4054 0.071 Uiso 1 1 calc R . .
H8A H 0.6677 0.9655 0.3803 0.071 Uiso 1 1 calc R . .
C9 C 0.6050(7) 0.8395(2) 0.0827(2) 0.0291(11) Uani 1 1 d . . .
H9 H 0.7309 0.8544 0.1123 0.048(15) Uiso 1 1 d R . .
C10 C 0.6233(8) 0.7802(2) 0.0509(2) 0.0323(11) Uani 1 1 d . . .
H10 H 0.7343 0.7535 0.0635 0.09(2) Uiso 1 1 d R . .
C11 C 0.4735(10) 0.7616(3) -0.0085(3) 0.0550(16) Uani 1 1 d . . .
H11A H 0.4380 0.8021 -0.0340 0.066 Uiso 1 1 calc R . .
H11B H 0.5481 0.7311 -0.0346 0.066 Uiso 1 1 calc R . .
C12 C 0.2720(9) 0.7293(3) 0.0045(3) 0.0452(14) Uani 1 1 d . . .
H12A H 0.1545 0.7465 -0.0265 0.054 Uiso 1 1 calc R . .
H12B H 0.2827 0.6811 -0.0030 0.054 Uiso 1 1 calc R . .
C13 C 0.2190(7) 0.7399(2) 0.0699(2) 0.0323(11) Uani 1 1 d . . .
H13 H 0.1422 0.7063 0.0828 0.038(14) Uiso 1 1 d R . .
C14 C 0.1914(7) 0.8016(2) 0.0962(2) 0.0314(11) Uani 1 1 d . . .
H14 H 0.0737 0.8011 0.1233 0.08(2) Uiso 1 1 d R . .
C15 C 0.2161(8) 0.8657(2) 0.0608(3) 0.0403(13) Uani 1 1 d . . .
H15A H 0.1634 0.8588 0.0151 0.048 Uiso 1 1 calc R . .
H15B H 0.1258 0.8999 0.0772 0.048 Uiso 1 1 calc R . .
C16 C 0.4389(8) 0.8917(3) 0.0663(3) 0.0492(15) Uani 1 1 d . . .
H16A H 0.4608 0.9124 0.0253 0.059 Uiso 1 1 calc R . .
H16B H 0.4571 0.9265 0.0995 0.059 Uiso 1 1 calc R . .
C17 C 0.6513(7) 0.6905(2) 0.25547(19) 0.0212(9) Uani 1 1 d . . .
C18 C 0.7179(7) 0.6917(2) 0.3282(2) 0.0264(10) Uani 1 1 d . . .
H18A H 0.8718 0.6831 0.3370 0.032 Uiso 1 1 calc R . .
H18B H 0.6917 0.7365 0.3442 0.032 Uiso 1 1 calc R . .
C19 C 0.7067(7) 0.6220(2) 0.2299(2) 0.0288(10) Uani 1 1 d . . .
H19A H 0.8593 0.6142 0.2436 0.035 Uiso 1 1 calc R . .
H19B H 0.6285 0.5882 0.2514 0.035 Uiso 1 1 calc R . .
C20 C 0.6036(7) 0.6418(2) 0.36450(19) 0.0254(10) Uani 1 1 d . . .
C21 C 0.6895(8) 0.5790(2) 0.3791(2) 0.0299(11) Uani 1 1 d . . .
H21 H 0.8236 0.5680 0.3671 0.036 Uiso 1 1 calc R . .
C22 C 0.5821(8) 0.5326(2) 0.4108(2) 0.0346(12) Uani 1 1 d . . .
H22 H 0.6422 0.4902 0.4204 0.042 Uiso 1 1 calc R . .
C23 C 0.3881(8) 0.5482(2) 0.4282(2) 0.0366(12) Uani 1 1 d . . .
H23 H 0.3134 0.5163 0.4494 0.044 Uiso 1 1 calc R . .
C24 C 0.3012(8) 0.6101(3) 0.4149(2) 0.0382(12) Uani 1 1 d . . .
H24 H 0.1680 0.6209 0.4276 0.046 Uiso 1 1 calc R . .
C25 C 0.4072(8) 0.6562(2) 0.3832(2) 0.0314(11) Uani 1 1 d . . .
H25 H 0.3455 0.6985 0.3740 0.038 Uiso 1 1 calc R . .
C26 C 0.6642(7) 0.6091(2) 0.1595(2) 0.0268(10) Uani 1 1 d . . .
C27 C 0.4722(8) 0.5839(2) 0.1308(2) 0.0354(12) Uani 1 1 d . . .
H27 H 0.3611 0.5769 0.1558 0.042 Uiso 1 1 calc R . .
C28 C 0.4401(9) 0.5690(2) 0.0671(3) 0.0408(13) Uani 1 1 d . . .
H28 H 0.3072 0.5522 0.0483 0.049 Uiso 1 1 calc R . .
C29 C 0.6007(9) 0.5784(2) 0.0302(2) 0.0432(14) Uani 1 1 d . . .
H29 H 0.5783 0.5681 -0.0140 0.052 Uiso 1 1 calc R . .
C30 C 0.7939(9) 0.6028(3) 0.0577(2) 0.0407(13) Uani 1 1 d . . .
H30 H 0.9049 0.6090 0.0325 0.049 Uiso 1 1 calc R . .
C31 C 0.8254(8) 0.6181(2) 0.1220(2) 0.0372(12) Uani 1 1 d . . .
H31 H 0.9584 0.6349 0.1408 0.045 Uiso 1 1 calc R . .

loop_
_atom_site_aniso_label
_atom_site_aniso_U_11
_atom_site_aniso_U_22
_atom_site_aniso_U_33
_atom_site_aniso_U_23
_atom_site_aniso_U_13
_atom_site_aniso_U_12
Rh1 0.02269(19) 0.02167(17) 0.0302(2) 0.00022(15) 0.00729(15) 0.00023(15)
Rh2 0.02140(19) 0.02426(18) 0.0241(2) 0.00534(15) 0.00242(15) -0.00041(15)
S1 0.0232(6) 0.0234(5) 0.0286(6) 0.0037(5) 0.0040(5) -0.0012(5)
S2 0.0211(5) 0.0240(5) 0.0280(6) 0.0038(5) 0.0036(5) 0.0002(5)
C1 0.040(3) 0.031(3) 0.040(3) -0.007(2) 0.001(2) 0.000(2)
C2 0.028(3) 0.026(2) 0.047(3) -0.001(2) 0.006(2) -0.012(2)
C3 0.049(4) 0.030(3) 0.082(5) 0.014(3) -0.006(3) -0.007(3)
C4 0.053(3) 0.029(3) 0.047(3) 0.005(2) 0.015(3) 0.009(3)
C5 0.026(2) 0.026(2) 0.045(3) -0.007(2) 0.012(2) 0.001(2)
C6 0.042(3) 0.035(3) 0.053(4) 0.010(3) 0.026(3) 0.013(2)
C7 0.067(4) 0.087(5) 0.032(3) -0.007(3) 0.014(3) 0.023(4)
C8 0.093(5) 0.040(3) 0.043(4) -0.014(3) 0.010(3) -0.009(3)
C9 0.030(3) 0.029(2) 0.030(3) 0.009(2) 0.011(2) -0.001(2)
C10 0.031(3) 0.038(3) 0.029(3) 0.009(2) 0.007(2) 0.000(2)
C11 0.073(4) 0.064(4) 0.029(3) 0.002(3) 0.008(3) -0.023(3)
C12 0.048(3) 0.038(3) 0.045(3) -0.005(3) -0.012(3) 0.003(3)
C13 0.027(3) 0.032(2) 0.034(3) 0.009(2) -0.009(2) -0.009(2)
C14 0.021(2) 0.040(3) 0.033(3) 0.006(2) 0.002(2) -0.001(2)
C15 0.035(3) 0.030(3) 0.053(3) 0.001(2) -0.004(3) 0.006(2)
C16 0.049(3) 0.037(3) 0.065(4) 0.022(3) 0.019(3) 0.012(3)
C17 0.025(2) 0.021(2) 0.018(2) 0.0053(17) 0.0043(18) 0.0033(18)
C18 0.028(2) 0.027(2) 0.023(2) -0.0020(19) -0.001(2) -0.002(2)
C19 0.034(3) 0.022(2) 0.030(3) 0.004(2) 0.004(2) 0.005(2)
C20 0.032(2) 0.026(2) 0.016(2) -0.0009(18) -0.0040(19) -0.002(2)
C21 0.036(3) 0.031(2) 0.022(2) 0.000(2) 0.001(2) 0.004(2)
C22 0.052(3) 0.022(2) 0.030(3) 0.002(2) 0.006(2) -0.002(2)
C23 0.052(3) 0.036(3) 0.023(3) -0.003(2) 0.008(2) -0.016(3)
C24 0.035(3) 0.047(3) 0.034(3) 0.000(2) 0.011(2) -0.007(2)
C25 0.037(3) 0.033(3) 0.024(3) 0.002(2) 0.005(2) 0.011(2)
C26 0.039(3) 0.018(2) 0.024(2) -0.0020(19) 0.006(2) 0.004(2)
C27 0.040(3) 0.028(2) 0.039(3) -0.001(2) 0.011(2) 0.000(2)
C28 0.043(3) 0.030(3) 0.046(3) -0.008(2) -0.006(3) 0.004(2)
C29 0.070(4) 0.030(3) 0.029(3) -0.005(2) 0.007(3) 0.003(3)
C30 0.051(3) 0.042(3) 0.031(3) 0.000(2) 0.014(3) -0.004(3)
C31 0.037(3) 0.036(3) 0.040(3) -0.003(2) 0.012(2) -0.004(2)

loop_
_atom_type_symbol
_atom_type_description
_atom_type_scat_dispersion_real
_atom_type_scat_dispersion_imag
_atom_type_scat_source
C C 0.0033 0.0016 'International Tables Vol C Tables 4.2.6.8 and 6.1.1.4'
H H 0.0000 0.0000 'International Tables Vol C Tables 4.2.6.8 and 6.1.1.4'
S S 0.1246 0.1234 'International Tables Vol C Tables 4.2.6.8 and 6.1.1.4'
Rh Rh -1.1178 0.9187 'International Tables Vol C Tables 4.2.6.8 and 6.1.1.4'

loop_
_geom_angle_atom_site_label_1
_geom_angle_atom_site_label_2
_geom_angle_atom_site_label_3
_geom_angle
_geom_angle_site_symmetry_1
_geom_angle_site_symmetry_3
_geom_angle_publ_flag
C5 Rh1 C6 37.59(18) . . ?
C5 Rh1 C1 95.83(19) . . ?
C6 Rh1 C1 81.5(2) . . ?
C5 Rh1 C2 82.23(18) . . ?
C6 Rh1 C2 91.7(2) . . ?
C1 Rh1 C2 37.57(18) . . ?
C5 Rh1 S1 98.71(13) . . ?
C6 Rh1 S1 100.55(15) . . ?
C1 Rh1 S1 158.36(15) . . ?
C2 Rh1 S1 161.14(14) . . ?
C5 Rh1 S2 159.38(14) . . ?
C6 Rh1 S2 158.69(14) . . ?
C1 Rh1 S2 99.95(14) . . ?
C2 Rh1 S2 102.45(14) . . ?
S1 Rh1 S2 70.40(4) . . ?
C5 Rh1 Rh2 106.82(14) . . ?
C6 Rh1 Rh2 137.21(16) . . ?
C1 Rh1 Rh2 136.41(14) . . ?
C2 Rh1 Rh2 108.65(14) . . ?
S1 Rh1 Rh2 52.90(3) . . ?
S2 Rh1 Rh2 52.58(3) . . ?
C14 Rh2 C9 82.33(18) . . ?
C14 Rh2 C13 38.06(18) . . ?
C9 Rh2 C13 95.95(18) . . ?
C14 Rh2 C10 91.60(19) . . ?
C9 Rh2 C10 37.76(17) . . ?
C13 Rh2 C10 81.07(19) . . ?
C14 Rh2 S2 151.79(14) . . ?
C9 Rh2 S2 96.01(14) . . ?
C13 Rh2 S2 166.01(13) . . ?
C10 Rh2 S2 104.31(14) . . ?
C14 Rh2 S1 97.76(13) . . ?
C9 Rh2 S1 153.69(13) . . ?
C13 Rh2 S1 100.15(13) . . ?
C10 Rh2 S1 166.22(14) . . ?
S2 Rh2 S1 71.53(4) . . ?
C14 Rh2 Rh1 98.42(13) . . ?
C9 Rh2 Rh1 100.18(13) . . ?
C13 Rh2 Rh1 130.36(14) . . ?
C10 Rh2 Rh1 134.93(13) . . ?
S2 Rh2 Rh1 53.96(3) . . ?
S1 Rh2 Rh1 53.64(3) . . ?
C17 S1 Rh2 88.23(13) . . ?
C17 S1 Rh1 84.55(13) . . ?
Rh2 S1 Rh1 73.46(3) . . ?
C17 S2 Rh2 88.06(14) . . ?
C17 S2 Rh1 83.85(13) . . ?
Rh2 S2 Rh1 73.45(3) . . ?
C2 C1 C8 126.4(5) . . ?
C2 C1 Rh1 71.4(3) . . ?
C8 C1 Rh1 111.9(4) . . ?
C2 C1 H1 128.6 . . ?
C8 C1 H1 104.1 . . ?
Rh1 C1 H1 100.9 . . ?
C1 C2 C3 122.5(5) . . ?
C1 C2 Rh1 71.0(3) . . ?
C3 C2 Rh1 111.1(3) . . ?
C1 C2 H2 116.9 . . ?
C3 C2 H2 116.9 . . ?
Rh1 C2 H2 106.1 . . ?
C4 C3 C2 115.8(4) . . ?
C4 C3 H3B 108.3 . . ?
C2 C3 H3B 108.3 . . ?
C4 C3 H3A 108.3 . . ?
C2 C3 H3A 108.3 . . ?
H3B C3 H3A 107.4 . . ?
C3 C4 C5 114.7(4) . . ?
C3 C4 H4A 108.6 . . ?
C5 C4 H4A 108.6 . . ?
C3 C4 H4B 108.6 . . ?
C5 C4 H4B 108.6 . . ?
H4A C4 H4B 107.6 . . ?
C6 C5 C4 125.1(5) . . ?
C6 C5 Rh1 71.6(3) . . ?
C4 C5 Rh1 110.8(3) . . ?
C6 C5 H5 111.8 . . ?
C4 C5 H5 122.8 . . ?
Rh1 C5 H5 90.1 . . ?
C5 C6 C7 123.1(5) . . ?
C5 C6 Rh1 70.8(3) . . ?
C7 C6 Rh1 112.3(4) . . ?
C5 C6 H6 128.9 . . ?
C7 C6 H6 107.6 . . ?
Rh1 C6 H6 96.8 . . ?
C8 C7 C6 115.1(5) . . ?
C8 C7 H7A 108.5 . . ?
C6 C7 H7A 108.5 . . ?
C8 C7 H7B 108.5 . . ?
C6 C7 H7B 108.5 . . ?
H7A C7 H7B 107.5 . . ?
C7 C8 C1 113.6(5) . . ?
C7 C8 H8B 108.9 . . ?
C1 C8 H8B 108.9 . . ?
C7 C8 H8A 108.9 . . ?
C1 C8 H8A 108.9 . . ?
H8B C8 H8A 107.7 . . ?
C10 C9 C16 126.6(5) . . ?
C10 C9 Rh2 72.1(3) . . ?
C16 C9 Rh2 110.4(3) . . ?
C10 C9 H9 117.0 . . ?
C16 C9 H9 114.7 . . ?
Rh2 C9 H9 101.1 . . ?
C9 C10 C11 122.0(5) . . ?
C9 C10 Rh2 70.1(3) . . ?
C11 C10 Rh2 112.4(3) . . ?
C9 C10 H10 119.1 . . ?
C11 C10 H10 118.6 . . ?
Rh2 C10 H10 92.3 . . ?
C12 C11 C10 114.6(4) . . ?
C12 C11 H11A 108.6 . . ?
C10 C11 H11A 108.6 . . ?
C12 C11 H11B 108.6 . . ?
C10 C11 H11B 108.6 . . ?
H11A C11 H11B 107.6 . . ?
C13 C12 C11 114.5(4) . . ?
C13 C12 H12A 108.6 . . ?
C11 C12 H12A 108.6 . . ?
C13 C12 H12B 108.6 . . ?
C11 C12 H12B 108.6 . . ?
H12A C12 H12B 107.6 . . ?
C14 C13 C12 124.2(4) . . ?
C14 C13 Rh2 70.7(3) . . ?
C12 C13 Rh2 113.2(3) . . ?
C14 C13 H13 116.8 . . ?
C12 C13 H13 112.1 . . ?
Rh2 C13 H13 112.4 . . ?
C13 C14 C15 122.9(4) . . ?
C13 C14 Rh2 71.2(3) . . ?
C15 C14 Rh2 111.9(3) . . ?
C13 C14 H14 111.5 . . ?
C15 C14 H14 115.2 . . ?
Rh2 C14 H14 117.0 . . ?
C16 C15 C14 114.8(4) . . ?
C16 C15 H15A 108.6 . . ?
C14 C15 H15A 108.6 . . ?
C16 C15 H15B 108.6 . . ?
C14 C15 H15B 108.6 . . ?
H15A C15 H15B 107.5 . . ?
C9 C16 C15 113.8(4) . . ?
C9 C16 H16A 108.8 . . ?
C15 C16 H16A 108.8 . . ?
C9 C16 H16B 108.8 . . ?
C15 C16 H16B 108.8 . . ?
H16A C16 H16B 107.7 . . ?
C18 C17 C19 108.5(3) . . ?
C18 C17 S1 113.4(3) . . ?
C19 C17 S1 115.4(3) . . ?
C18 C17 S2 109.4(3) . . ?
C19 C17 S2 113.2(3) . . ?
S1 C17 S2 96.47(19) . . ?
C20 C18 C17 114.2(3) . . ?
C20 C18 H18A 108.7 . . ?
C17 C18 H18A 108.7 . . ?
C20 C18 H18B 108.7 . . ?
C17 C18 H18B 108.7 . . ?
H18A C18 H18B 107.6 . . ?
C26 C19 C17 118.9(4) . . ?
C26 C19 H19A 107.6 . . ?
C17 C19 H19A 107.6 . . ?
C26 C19 H19B 107.6 . . ?
C17 C19 H19B 107.6 . . ?
H19A C19 H19B 107.0 . . ?
C25 C20 C21 117.8(4) . . ?
C25 C20 C18 121.1(4) . . ?
C21 C20 C18 121.0(4) . . ?
C22 C21 C20 121.0(4) . . ?
C22 C21 H21 119.5 . . ?
C20 C21 H21 119.5 . . ?
C23 C22 C21 119.7(5) . . ?
C23 C22 H22 120.1 . . ?
C21 C22 H22 120.1 . . ?
C22 C23 C24 120.3(4) . . ?
C22 C23 H23 119.8 . . ?
C24 C23 H23 119.8 . . ?
C25 C24 C23 120.1(5) . . ?
C25 C24 H24 120.0 . . ?
C23 C24 H24 120.0 . . ?
C24 C25 C20 121.0(4) . . ?
C24 C25 H25 119.5 . . ?
C20 C25 H25 119.5 . . ?
C27 C26 C31 118.2(4) . . ?
C27 C26 C19 122.0(4) . . ?
C31 C26 C19 119.6(4) . . ?
C28 C27 C26 121.3(5) . . ?
C28 C27 H27 119.4 . . ?
C26 C27 H27 119.4 . . ?
C27 C28 C29 120.1(5) . . ?
C27 C28 H28 120.0 . . ?
C29 C28 H28 120.0 . . ?
C30 C29 C28 119.9(5) . . ?
C30 C29 H29 120.1 . . ?
C28 C29 H29 120.1 . . ?
C29 C30 C31 119.9(5) . . ?
C29 C30 H30 120.1 . . ?
C31 C30 H30 120.1 . . ?
C30 C31 C26 120.7(5) . . ?
C30 C31 H31 119.7 . . ?
C26 C31 H31 119.7 . . ?

loop_
_geom_bond_atom_site_label_1
_geom_bond_atom_site_label_2
_geom_bond_distance
_geom_bond_site_symmetry_2
_geom_bond_publ_flag
Rh1 C5 2.125(4) . ?
Rh1 C6 2.135(5) . ?
Rh1 C1 2.137(5) . ?
Rh1 C2 2.142(4) . ?
Rh1 S1 2.3979(12) . ?
Rh1 S2 2.4078(11) . ?
Rh1 Rh2 2.8544(5) . ?
Rh2 C14 2.122(5) . ?
Rh2 C9 2.129(4) . ?
Rh2 C13 2.129(4) . ?
Rh2 C10 2.155(4) . ?
Rh2 S2 2.3650(12) . ?
Rh2 S1 2.3748(12) . ?
S1 C17 1.847(4) . ?
S2 C17 1.867(4) . ?
C1 C2 1.378(7) . ?
C1 C8 1.501(7) . ?
C1 H1 0.9162 . ?
C2 C3 1.516(7) . ?
C2 H2 1.0924 . ?
C3 C4 1.477(7) . ?
C3 H3B 0.9900 . ?
C3 H3A 0.9900 . ?
C4 C5 1.505(6) . ?
C4 H4A 0.9900 . ?
C4 H4B 0.9900 . ?
C5 C6 1.373(7) . ?
C5 H5 0.9297 . ?
C6 C7 1.523(8) . ?
C6 H6 0.9785 . ?
C7 C8 1.498(8) . ?
C7 H7A 0.9900 . ?
C7 H7B 0.9900 . ?
C8 H8B 0.9900 . ?
C8 H8A 0.9900 . ?
C9 C10 1.387(6) . ?
C9 C16 1.502(6) . ?
C9 H9 0.9973 . ?
C10 C11 1.521(7) . ?
C10 H10 0.9021 . ?
C11 C12 1.499(7) . ?
C11 H11A 0.9900 . ?
C11 H11B 0.9900 . ?
C12 C13 1.484(7) . ?
C12 H12A 0.9900 . ?
C12 H12B 0.9900 . ?
C13 C14 1.386(7) . ?
C13 H13 0.9004 . ?
C14 C15 1.515(6) . ?
C14 H14 1.0044 . ?
C15 C16 1.505(7) . ?
C15 H15A 0.9900 . ?
C15 H15B 0.9900 . ?
C16 H16A 0.9900 . ?
C16 H16B 0.9900 . ?
C17 C18 1.541(6) . ?
C17 C19 1.544(6) . ?
C18 C20 1.513(6) . ?
C18 H18A 0.9900 . ?
C18 H18B 0.9900 . ?
C19 C26 1.501(6) . ?
C19 H19A 0.9900 . ?
C19 H19B 0.9900 . ?
C20 C25 1.395(6) . ?
C20 C21 1.399(6) . ?
C21 C22 1.386(6) . ?
C21 H21 0.9500 . ?
C22 C23 1.374(7) . ?
C22 H22 0.9500 . ?
C23 C24 1.381(7) . ?
C23 H23 0.9500 . ?
C24 C25 1.376(6) . ?
C24 H24 0.9500 . ?
C25 H25 0.9500 . ?
C26 C27 1.390(6) . ?
C26 C31 1.392(6) . ?
C27 C28 1.370(7) . ?
C27 H27 0.9500 . ?
C28 C29 1.382(7) . ?
C28 H28 0.9500 . ?
C29 C30 1.381(7) . ?
C29 H29 0.9500 . ?
C30 C31 1.386(7) . ?
C30 H30 0.9500 . ?
C31 H31 0.9500 . ?

loop_
_geom_torsion_atom_site_label_1
_geom_torsion_atom_site_label_2
_geom_torsion_atom_site_label_3
_geom_torsion_atom_site_label_4
_geom_torsion
_geom_torsion_site_symmetry_1
_geom_torsion_site_symmetry_2
_geom_torsion_site_symmetry_3
_geom_torsion_site_symmetry_4
_geom_torsion_publ_flag
C5 Rh1 Rh2 C14 5.20(18) . . . . ?
C6 Rh1 Rh2 C14 32.1(2) . . . . ?
C1 Rh1 Rh2 C14 -112.9(2) . . . . ?
C2 Rh1 Rh2 C14 -82.10(19) . . . . ?
S1 Rh1 Rh2 C14 93.47(13) . . . . ?
S2 Rh1 Rh2 C14 -173.72(13) . . . . ?
C5 Rh1 Rh2 C9 88.86(18) . . . . ?
C6 Rh1 Rh2 C9 115.7(2) . . . . ?
C1 Rh1 Rh2 C9 -29.3(2) . . . . ?
C2 Rh1 Rh2 C9 1.56(19) . . . . ?
S1 Rh1 Rh2 C9 177.13(13) . . . . ?
S2 Rh1 Rh2 C9 -90.06(13) . . . . ?
C5 Rh1 Rh2 C13 -18.0(2) . . . . ?
C6 Rh1 Rh2 C13 8.8(3) . . . . ?
C1 Rh1 Rh2 C13 -136.2(3) . . . . ?
C2 Rh1 Rh2 C13 -105.3(2) . . . . ?
S1 Rh1 Rh2 C13 70.22(17) . . . . ?
S2 Rh1 Rh2 C13 163.03(17) . . . . ?
C5 Rh1 Rh2 C10 106.0(2) . . . . ?
C6 Rh1 Rh2 C10 132.9(3) . . . . ?
C1 Rh1 Rh2 C10 -12.1(3) . . . . ?
C2 Rh1 Rh2 C10 18.7(2) . . . . ?
S1 Rh1 Rh2 C10 -165.72(19) . . . . ?
S2 Rh1 Rh2 C10 -72.91(19) . . . . ?
C5 Rh1 Rh2 S2 178.92(14) . . . . ?
C6 Rh1 Rh2 S2 -154.2(2) . . . . ?
C1 Rh1 Rh2 S2 60.8(2) . . . . ?
C2 Rh1 Rh2 S2 91.62(14) . . . . ?
S1 Rh1 Rh2 S2 -92.81(5) . . . . ?
C5 Rh1 Rh2 S1 -88.27(14) . . . . ?
C6 Rh1 Rh2 S1 -61.4(2) . . . . ?
C1 Rh1 Rh2 S1 153.6(2) . . . . ?
C2 Rh1 Rh2 S1 -175.56(14) . . . . ?
S2 Rh1 Rh2 S1 92.81(5) . . . . ?
C14 Rh2 S1 C17 -179.61(19) . . . . ?
C9 Rh2 S1 C17 -91.2(3) . . . . ?
C13 Rh2 S1 C17 141.92(19) . . . . ?
C10 Rh2 S1 C17 48.0(6) . . . . ?
S2 Rh2 S1 C17 -26.46(13) . . . . ?
Rh1 Rh2 S1 C17 -84.84(13) . . . . ?
C14 Rh2 S1 Rh1 -94.77(14) . . . . ?
C9 Rh2 S1 Rh1 -6.4(3) . . . . ?
C13 Rh2 S1 Rh1 -133.25(13) . . . . ?
C10 Rh2 S1 Rh1 132.8(6) . . . . ?
S2 Rh2 S1 Rh1 58.38(3) . . . . ?
C5 Rh1 S1 C17 -165.68(19) . . . . ?
C6 Rh1 S1 C17 -127.6(2) . . . . ?
C1 Rh1 S1 C17 -34.0(4) . . . . ?
C2 Rh1 S1 C17 102.9(4) . . . . ?
S2 Rh1 S1 C17 32.41(13) . . . . ?
Rh2 Rh1 S1 C17 89.77(13) . . . . ?
C5 Rh1 S1 Rh2 104.55(14) . . . . ?
C6 Rh1 S1 Rh2 142.65(15) . . . . ?
C1 Rh1 S1 Rh2 -123.8(4) . . . . ?
C2 Rh1 S1 Rh2 13.1(4) . . . . ?
S2 Rh1 S1 Rh2 -57.36(3) . . . . ?
C14 Rh2 S2 C17 97.4(3) . . . . ?
C9 Rh2 S2 C17 -177.62(17) . . . . ?
C13 Rh2 S2 C17 -28.9(6) . . . . ?
C10 Rh2 S2 C17 -140.14(19) . . . . ?
S1 Rh2 S2 C17 26.16(13) . . . . ?
Rh1 Rh2 S2 C17 84.16(13) . . . . ?
C14 Rh2 S2 Rh1 13.2(3) . . . . ?
C9 Rh2 S2 Rh1 98.22(12) . . . . ?
C13 Rh2 S2 Rh1 -113.1(6) . . . . ?
C10 Rh2 S2 Rh1 135.70(14) . . . . ?
S1 Rh2 S2 Rh1 -58.00(3) . . . . ?
C5 Rh1 S2 C17 -92.7(4) . . . . ?
C6 Rh1 S2 C17 35.7(4) . . . . ?
C1 Rh1 S2 C17 127.87(19) . . . . ?
C2 Rh1 S2 C17 166.11(19) . . . . ?
S1 Rh1 S2 C17 -32.07(14) . . . . ?
Rh2 Rh1 S2 C17 -89.80(14) . . . . ?
C5 Rh1 S2 Rh2 -2.9(4) . . . . ?
C6 Rh1 S2 Rh2 125.5(4) . . . . ?
C1 Rh1 S2 Rh2 -142.33(14) . . . . ?
C2 Rh1 S2 Rh2 -104.09(14) . . . . ?
S1 Rh1 S2 Rh2 57.74(3) . . . . ?
C5 Rh1 C1 C2 -69.2(3) . . . . ?
C6 Rh1 C1 C2 -104.0(3) . . . . ?
S1 Rh1 C1 C2 158.8(3) . . . . ?
S2 Rh1 C1 C2 97.5(3) . . . . ?
Rh2 Rh1 C1 C2 52.8(4) . . . . ?
C5 Rh1 C1 C8 53.5(4) . . . . ?
C6 Rh1 C1 C8 18.6(4) . . . . ?
C2 Rh1 C1 C8 122.6(5) . . . . ?
S1 Rh1 C1 C8 -78.6(6) . . . . ?
S2 Rh1 C1 C8 -139.8(4) . . . . ?
Rh2 Rh1 C1 C8 175.4(3) . . . . ?
C8 C1 C2 C3 -0.5(8) . . . . ?
Rh1 C1 C2 C3 103.4(4) . . . . ?
C8 C1 C2 Rh1 -104.0(5) . . . . ?
C5 Rh1 C2 C1 110.2(3) . . . . ?
C6 Rh1 C2 C1 73.7(3) . . . . ?
S1 Rh1 C2 C1 -155.6(3) . . . . ?
S2 Rh1 C2 C1 -90.2(3) . . . . ?
Rh2 Rh1 C2 C1 -144.6(3) . . . . ?
C5 Rh1 C2 C3 -8.2(4) . . . . ?
C6 Rh1 C2 C3 -44.7(4) . . . . ?
C1 Rh1 C2 C3 -118.5(5) . . . . ?
S1 Rh1 C2 C3 86.0(6) . . . . ?
S2 Rh1 C2 C3 151.4(4) . . . . ?
Rh2 Rh1 C2 C3 97.0(4) . . . . ?
C1 C2 C3 C4 -84.2(7) . . . . ?
Rh1 C2 C3 C4 -3.9(6) . . . . ?
C2 C3 C4 C5 20.0(7) . . . . ?
C3 C4 C5 C6 55.4(7) . . . . ?
C3 C4 C5 Rh1 -26.1(6) . . . . ?
C1 Rh1 C5 C6 -67.9(3) . . . . ?
C2 Rh1 C5 C6 -103.0(3) . . . . ?
S1 Rh1 C5 C6 96.0(3) . . . . ?
S2 Rh1 C5 C6 152.2(3) . . . . ?
Rh2 Rh1 C5 C6 149.8(3) . . . . ?
C6 Rh1 C5 C4 121.5(5) . . . . ?
C1 Rh1 C5 C4 53.6(4) . . . . ?
C2 Rh1 C5 C4 18.5(4) . . . . ?
S1 Rh1 C5 C4 -142.5(3) . . . . ?
S2 Rh1 C5 C4 -86.3(5) . . . . ?
Rh2 Rh1 C5 C4 -88.7(4) . . . . ?
C4 C5 C6 C7 1.8(7) . . . . ?
Rh1 C5 C6 C7 104.7(5) . . . . ?
C4 C5 C6 Rh1 -102.9(4) . . . . ?
C1 Rh1 C6 C5 111.2(3) . . . . ?
C2 Rh1 C6 C5 75.0(3) . . . . ?
S1 Rh1 C6 C5 -90.6(3) . . . . ?
S2 Rh1 C6 C5 -153.1(3) . . . . ?
Rh2 Rh1 C6 C5 -45.2(4) . . . . ?
C5 Rh1 C6 C7 -118.8(5) . . . . ?
C1 Rh1 C6 C7 -7.6(4) . . . . ?
C2 Rh1 C6 C7 -43.9(4) . . . . ?
S1 Rh1 C6 C7 150.6(4) . . . . ?
S2 Rh1 C6 C7 88.1(5) . . . . ?
Rh2 Rh1 C6 C7 -164.0(3) . . . . ?
C5 C6 C7 C8 -85.9(7) . . . . ?
Rh1 C6 C7 C8 -4.9(7) . . . . ?
C6 C7 C8 C1 20.7(8) . . . . ?
C2 C1 C8 C7 55.9(7) . . . . ?
Rh1 C1 C8 C7 -26.6(6) . . . . ?
C14 Rh2 C9 C10 -102.7(3) . . . . ?
C13 Rh2 C9 C10 -67.1(3) . . . . ?
S2 Rh2 C9 C10 105.7(3) . . . . ?
S1 Rh2 C9 C10 165.3(2) . . . . ?
Rh1 Rh2 C9 C10 160.1(3) . . . . ?
C14 Rh2 C9 C16 20.6(4) . . . . ?
C13 Rh2 C9 C16 56.2(4) . . . . ?
C10 Rh2 C9 C16 123.3(5) . . . . ?
S2 Rh2 C9 C16 -131.0(4) . . . . ?
S1 Rh2 C9 C16 -71.4(5) . . . . ?
Rh1 Rh2 C9 C16 -76.6(4) . . . . ?
C16 C9 C10 C11 2.1(7) . . . . ?
Rh2 C9 C10 C11 104.6(4) . . . . ?
C16 C9 C10 Rh2 -102.5(5) . . . . ?
C14 Rh2 C10 C9 75.3(3) . . . . ?
C13 Rh2 C10 C9 112.0(3) . . . . ?
S2 Rh2 C10 C9 -81.2(3) . . . . ?
S1 Rh2 C10 C9 -151.8(5) . . . . ?
Rh1 Rh2 C10 C9 -28.3(4) . . . . ?
C14 Rh2 C10 C11 -42.2(4) . . . . ?
C9 Rh2 C10 C11 -117.4(5) . . . . ?
C13 Rh2 C10 C11 -5.5(4) . . . . ?
S2 Rh2 C10 C11 161.4(4) . . . . ?
S1 Rh2 C10 C11 90.8(7) . . . . ?
Rh1 Rh2 C10 C11 -145.7(3) . . . . ?
C9 C10 C11 C12 -85.3(6) . . . . ?
Rh2 C10 C11 C12 -5.4(6) . . . . ?
C10 C11 C12 C13 18.7(7) . . . . ?
C11 C12 C13 C14 58.5(7) . . . . ?
C11 C12 C13 Rh2 -23.2(6) . . . . ?
C9 Rh2 C13 C14 -69.5(3) . . . . ?
C10 Rh2 C13 C14 -104.3(3) . . . . ?
S2 Rh2 C13 C14 141.9(5) . . . . ?
S1 Rh2 C13 C14 89.6(3) . . . . ?
Rh1 Rh2 C13 C14 39.3(3) . . . . ?
C14 Rh2 C13 C12 119.8(5) . . . . ?
C9 Rh2 C13 C12 50.4(4) . . . . ?
C10 Rh2 C13 C12 15.5(3) . . . . ?
S2 Rh2 C13 C12 -98.3(6) . . . . ?
S1 Rh2 C13 C12 -150.5(3) . . . . ?
Rh1 Rh2 C13 C12 159.1(3) . . . . ?
C12 C13 C14 C15 -1.0(7) . . . . ?
Rh2 C13 C14 C15 104.5(4) . . . . ?
C12 C13 C14 Rh2 -105.5(5) . . . . ?
C9 Rh2 C14 C13 110.0(3) . . . . ?
C10 Rh2 C14 C13 73.3(3) . . . . ?
S2 Rh2 C14 C13 -161.6(2) . . . . ?
S1 Rh2 C14 C13 -96.6(3) . . . . ?
Rh1 Rh2 C14 C13 -150.8(3) . . . . ?
C9 Rh2 C14 C15 -8.8(4) . . . . ?
C13 Rh2 C14 C15 -118.8(5) . . . . ?
C10 Rh2 C14 C15 -45.5(4) . . . . ?
S2 Rh2 C14 C15 79.6(4) . . . . ?
S1 Rh2 C14 C15 144.6(3) . . . . ?
Rh1 Rh2 C14 C15 90.4(3) . . . . ?
C13 C14 C15 C16 -86.0(6) . . . . ?
Rh2 C14 C15 C16 -4.8(6) . . . . ?
C10 C9 C16 C15 53.3(7) . . . . ?
Rh2 C9 C16 C15 -29.1(6) . . . . ?
C14 C15 C16 C9 22.7(7) . . . . ?
Rh2 S1 C17 C18 147.0(3) . . . . ?
Rh1 S1 C17 C18 73.4(3) . . . . ?
Rh2 S1 C17 C19 -86.9(3) . . . . ?
Rh1 S1 C17 C19 -160.5(3) . . . . ?
Rh2 S1 C17 S2 32.60(15) . . . . ?
Rh1 S1 C17 S2 -40.95(14) . . . . ?
Rh2 S2 C17 C18 -150.4(3) . . . . ?
Rh1 S2 C17 C18 -76.8(3) . . . . ?
Rh2 S2 C17 C19 88.4(3) . . . . ?
Rh1 S2 C17 C19 162.0(3) . . . . ?
Rh2 S2 C17 S1 -32.76(15) . . . . ?
Rh1 S2 C17 S1 40.80(14) . . . . ?
C19 C17 C18 C20 -62.4(5) . . . . ?
S1 C17 C18 C20 67.3(4) . . . . ?
S2 C17 C18 C20 173.7(3) . . . . ?
C18 C17 C19 C26 -177.8(4) . . . . ?
S1 C17 C19 C26 53.7(5) . . . . ?
S2 C17 C19 C26 -56.2(5) . . . . ?
C17 C18 C20 C25 -85.3(5) . . . . ?
C17 C18 C20 C21 93.2(5) . . . . ?
C25 C20 C21 C22 0.4(7) . . . . ?
C18 C20 C21 C22 -178.1(4) . . . . ?
C20 C21 C22 C23 0.0(7) . . . . ?
C21 C22 C23 C24 -0.7(7) . . . . ?
C22 C23 C24 C25 1.0(7) . . . . ?
C23 C24 C25 C20 -0.6(7) . . . . ?
C21 C20 C25 C24 -0.1(7) . . . . ?
C18 C20 C25 C24 178.4(4) . . . . ?
C17 C19 C26 C27 -89.7(5) . . . . ?
C17 C19 C26 C31 94.9(5) . . . . ?
C31 C26 C27 C28 -0.9(7) . . . . ?
C19 C26 C27 C28 -176.3(4) . . . . ?
C26 C27 C28 C29 0.6(7) . . . . ?
C27 C28 C29 C30 0.1(7) . . . . ?
C28 C29 C30 C31 -0.4(8) . . . . ?
C29 C30 C31 C26 0.1(7) . . . . ?
C27 C26 C31 C30 0.5(7) . . . . ?
C19 C26 C31 C30 176.1(4) . . . . ?
